data_4003027
loop_
_publ_author_name
'Elzer, Eugenia'
'Niklaus, Robin'
'Strobel, Philipp J.'
'Weiler, Volker'
'Schmidt, Peter J.'
'Schnick, Wolfgang'

_publ_section_title
;
 MBe20N14:Eu2+ (M = Sr, Ba): Highly Condensed Nitridoberyllates with
 Exceptional Highly Energetic Eu2+ Luminescence
;
_journal_issue 9
_journal_name_full 'Chemistry of Materials'
_journal_page_first 3174
_journal_paper_doi 10.1021/acs.chemmater.8b05133
_journal_volume 31
_journal_year 2019
_chemical_formula_sum 'Be20 Eu N14'
_chemical_formula_weight 528.30
_space_group_crystal_system tetragonal
_space_group_IT_number 87
_space_group_name_Hall '-I 4'
_space_group_name_H-M_alt 'I 4/m'
_symmetry_space_group_name_Hall '-I 4'
_symmetry_space_group_name_H-M 'I 4/m'
_audit_creation_method SHELXL-2016/6
_cell_angle_alpha 90
_cell_angle_beta 90
_cell_angle_gamma 90
_cell_formula_units_Z 2
_cell_length_a 6.5241(8)
_cell_length_b 6.5241(8)
_cell_length_c 12.1357(17)
_cell_measurement_reflns_used 9347
_cell_measurement_temperature 293(2)
_cell_measurement_theta_max 18.727
_cell_measurement_theta_min 3.357
_cell_volume 516.54(12)
_computing_cell_refinement 'SAINT V8.34A (Bruker AXC Inc., 2013)'
_computing_data_collection 'Bruker Instrument Service v3.0.21'
_computing_data_reduction 'SAINT V8.34A (Bruker AXC Inc., 2013)'
_computing_molecular_graphics 'DIAMOND (Brandenburg, 2014)'
_computing_publication_material SHELXL-2014
_computing_structure_refinement 'SHELXL-2016/6 (Sheldrick, 2016)'
_computing_structure_solution 'SHELXL-2016/6 (Sheldrick, 2016)'
_diffrn_ambient_temperature 293(2)
_diffrn_measured_fraction_theta_full 1.000
_diffrn_measured_fraction_theta_max 1.000
_diffrn_measurement_device_type 'D8 Venture'
_diffrn_measurement_method 'mix of omega and phi scans'
_diffrn_radiation_type MoK\a
_diffrn_radiation_wavelength 0.71073
_diffrn_reflns_av_R_equivalents 0.0414
_diffrn_reflns_av_unetI/netI 0.0213
_diffrn_reflns_Laue_measured_fraction_full 1.000
_diffrn_reflns_Laue_measured_fraction_max 1.000
_diffrn_reflns_limit_h_max 11
_diffrn_reflns_limit_h_min -11
_diffrn_reflns_limit_k_max 11
_diffrn_reflns_limit_k_min -11
_diffrn_reflns_limit_l_max 20
_diffrn_reflns_limit_l_min -20
_diffrn_reflns_number 6557
_diffrn_reflns_point_group_measured_fraction_full 1.000
_diffrn_reflns_point_group_measured_fraction_max 1.000
_diffrn_reflns_theta_full 25.242
_diffrn_reflns_theta_max 37.454
_diffrn_reflns_theta_min 3.357
_diffrn_source 'rotating anode generator'
_exptl_absorpt_coefficient_mu 6.099
_exptl_absorpt_correction_T_max 1.0000
_exptl_absorpt_correction_T_min 0.9278
_exptl_absorpt_correction_type multi-scan
_exptl_absorpt_process_details 'SADABS V2015/15 (Bruker AXS Inc.)'
_exptl_crystal_colour yellow
_exptl_crystal_density_diffrn 3.397
_exptl_crystal_density_method 'not measured'
_exptl_crystal_description block-like
_exptl_crystal_F_000 482
_exptl_crystal_size_max 0.007
_exptl_crystal_size_mid 0.005
_exptl_crystal_size_min 0.003
_refine_diff_density_max 0.729
_refine_diff_density_min -0.524
_refine_diff_density_rms 0.129
_refine_ls_extinction_method none
_refine_ls_goodness_of_fit_ref 1.122
_refine_ls_hydrogen_treatment undef
_refine_ls_matrix_type full
_refine_ls_number_parameters 44
_refine_ls_number_reflns 712
_refine_ls_number_restraints 0
_refine_ls_restrained_S_all 1.122
_refine_ls_R_factor_all 0.0161
_refine_ls_R_factor_gt 0.0160
_refine_ls_shift/su_max 0.000
_refine_ls_shift/su_mean 0.000
_refine_ls_structure_factor_coef Fsqd
_refine_ls_weighting_details 'w=1/[\s^2^(Fo^2^)+(0.0152P)^2^] where P=(Fo^2^+2Fc^2^)/3'
_refine_ls_weighting_scheme calc
_refine_ls_wR_factor_gt 0.0320
_refine_ls_wR_factor_ref 0.0320
_reflns_Friedel_coverage 0.000
_reflns_number_gt 709
_reflns_number_total 712
_reflns_threshold_expression 'I > 2\s(I)'
_cod_data_source_file cm8b05133_si_003.cif
_cod_data_source_block shelx
_cod_original_cell_volume 516.54(15)
_cod_database_code 4003027
_shelx_shelxl_version_number 2016/6
_shelx_space_group_comment
;
The symmetry employed for this shelxl refinement is uniquely defined
by the following loop, which should always be used as a source of
symmetry information in preference to the above space-group names.
They are only intended as comments.
;

loop_
_space_group_symop_operation_xyz
'x, y, z'
'-x, -y, z'
'-y, x, z'
'y, -x, z'
'x+1/2, y+1/2, z+1/2'
'-x+1/2, -y+1/2, z+1/2'
'-y+1/2, x+1/2, z+1/2'
'y+1/2, -x+1/2, z+1/2'
'-x, -y, -z'
'x, y, -z'
'y, -x, -z'
'-y, x, -z'
'-x+1/2, -y+1/2, -z+1/2'
'x+1/2, y+1/2, -z+1/2'
'y+1/2, -x+1/2, -z+1/2'
'-y+1/2, x+1/2, -z+1/2'

loop_
_atom_site_label
_atom_site_type_symbol
_atom_site_fract_x
_atom_site_fract_y
_atom_site_fract_z
_atom_site_U_iso_or_equiv
_atom_site_adp_type
_atom_site_occupancy
_atom_site_site_symmetry_order
_atom_site_calc_flag
_atom_site_refinement_flags_posn
_atom_site_refinement_flags_adp
_atom_site_refinement_flags_occupancy
Eu1 Eu 0.000000 0.000000 0.000000 0.01249(5) Uani 1 8 d S T P
Be1 Be 0.2255(2) 0.0898(2) 0.23377(11) 0.0075(2) Uani 1 1 d . . .
Be2 Be 0.1944(2) 0.1355(2) 0.41455(11) 0.0075(2) Uani 1 1 d . . .
Be3 Be 0.000000 0.500000 0.09270(15) 0.0063(3) Uani 1 2 d S T P
N1 N 0.11687(12) 0.29865(12) -0.16767(7) 0.00469(13) Uani 1 1 d . . .
N2 N 0.20486(17) 0.56044(18) 0.000000 0.00444(18) Uani 1 2 d S T P
N3 N 0.000000 0.000000 0.32934(14) 0.0051(3) Uani 1 4 d S T P

loop_
_atom_site_aniso_label
_atom_site_aniso_U_11
_atom_site_aniso_U_22
_atom_site_aniso_U_33
_atom_site_aniso_U_23
_atom_site_aniso_U_13
_atom_site_aniso_U_12
Eu1 0.01386(6) 0.01386(6) 0.00975(7) 0.000 0.000 0.000
Be1 0.0088(5) 0.0060(5) 0.0078(5) -0.0014(4) -0.0007(4) 0.0002(4)
Be2 0.0073(5) 0.0081(5) 0.0071(5) 0.0003(4) 0.0017(4) 0.0006(4)
Be3 0.0056(7) 0.0065(7) 0.0067(7) 0.000 0.000 0.0006(6)
N1 0.0038(3) 0.0044(3) 0.0059(3) -0.0010(2) -0.0002(2) -0.0002(2)
N2 0.0039(4) 0.0053(4) 0.0042(4) 0.000 0.000 -0.0002(3)
N3 0.0051(4) 0.0051(4) 0.0052(6) 0.000 0.000 0.000

loop_
_atom_type_symbol
_atom_type_description
_atom_type_scat_dispersion_real
_atom_type_scat_dispersion_imag
_atom_type_scat_source
Be Be 0.0005 0.0002 'International Tables Vol C Tables 4.2.6.8 and 6.1.1.4'
N N 0.0061 0.0033 'International Tables Vol C Tables 4.2.6.8 and 6.1.1.4'
Eu Eu -0.1578 3.6682 'International Tables Vol C Tables 4.2.6.8 and 6.1.1.4'

loop_
_geom_angle_atom_site_label_1
_geom_angle_atom_site_label_2
_geom_angle_atom_site_label_3
_geom_angle
_geom_angle_site_symmetry_1
_geom_angle_site_symmetry_3
N1 Eu1 N1 88.40(3) . 10
N1 Eu1 N1 91.60(3) . 2
N1 Eu1 N1 180.00(2) 10 2
N1 Eu1 N1 119.082(19) . 11
N1 Eu1 N1 60.918(19) 10 11
N1 Eu1 N1 119.082(19) 2 11
N1 Eu1 N1 60.918(19) . 3
N1 Eu1 N1 119.082(19) 10 3
N1 Eu1 N1 60.918(19) 2 3
N1 Eu1 N1 180.00(2) 11 3
N1 Eu1 N1 119.082(19) . 12
N1 Eu1 N1 60.918(19) 10 12
N1 Eu1 N1 119.082(19) 2 12
N1 Eu1 N1 91.60(3) 11 12
N1 Eu1 N1 88.40(3) 3 12
N1 Eu1 N1 60.918(19) . 4
N1 Eu1 N1 119.082(19) 10 4
N1 Eu1 N1 60.918(19) 2 4
N1 Eu1 N1 88.40(3) 11 4
N1 Eu1 N1 91.60(3) 3 4
N1 Eu1 N1 180.00(2) 12 4
N1 Eu1 N1 180.0 . 9
N1 Eu1 N1 91.60(3) 10 9
N1 Eu1 N1 88.40(3) 2 9
N1 Eu1 N1 60.918(19) 11 9
N1 Eu1 N1 119.082(19) 3 9
N1 Eu1 N1 60.918(19) 12 9
N1 Eu1 N1 119.082(19) 4 9
N1 Eu1 N2 121.25(2) . 11_455
N1 Eu1 N2 121.25(2) 10 11_455
N1 Eu1 N2 58.75(2) 2 11_455
N1 Eu1 N2 119.65(2) 11 11_455
N1 Eu1 N2 60.35(2) 3 11_455
N1 Eu1 N2 60.35(2) 12 11_455
N1 Eu1 N2 119.65(2) 4 11_455
N1 Eu1 N2 58.75(2) 9 11_455
N1 Eu1 N2 58.75(2) . 3_655
N1 Eu1 N2 58.75(2) 10 3_655
N1 Eu1 N2 121.25(2) 2 3_655
N1 Eu1 N2 60.35(2) 11 3_655
N1 Eu1 N2 119.65(2) 3 3_655
N1 Eu1 N2 119.65(2) 12 3_655
N1 Eu1 N2 60.35(2) 4 3_655
N1 Eu1 N2 121.25(2) 9 3_655
N2 Eu1 N2 180.0 11_455 3_655
N1 Eu1 N2 60.35(2) . 9_565
N1 Eu1 N2 60.35(2) 10 9_565
N1 Eu1 N2 119.65(2) 2 9_565
N1 Eu1 N2 121.25(2) 11 9_565
N1 Eu1 N2 58.75(2) 3 9_565
N1 Eu1 N2 58.75(2) 12 9_565
N1 Eu1 N2 121.25(2) 4 9_565
N1 Eu1 N2 119.65(2) 9 9_565
N2 Eu1 N2 90.0 11_455 9_565
N2 Eu1 N2 90.0 3_655 9_565
N1 Eu1 N2 119.65(2) . 1_545
N1 Eu1 N2 119.65(2) 10 1_545
N1 Eu1 N2 60.35(2) 2 1_545
N1 Eu1 N2 58.75(2) 11 1_545
N1 Eu1 N2 121.25(2) 3 1_545
N1 Eu1 N2 121.25(2) 12 1_545
N1 Eu1 N2 58.75(2) 4 1_545
N1 Eu1 N2 60.35(2) 9 1_545
N2 Eu1 N2 90.0 11_455 1_545
N2 Eu1 N2 90.0 3_655 1_545
N2 Eu1 N2 180.0 9_565 1_545
N1 Be1 N1 122.62(10) 11 10
N1 Be1 N1 120.61(10) 11 6
N1 Be1 N1 103.38(8) 10 6
N1 Be1 N3 105.17(8) 11 .
N1 Be1 N3 101.63(7) 10 .
N1 Be1 N3 99.32(8) 6 .
N1 Be1 Be1 147.72(12) 11 13
N1 Be1 Be1 51.78(6) 10 13
N1 Be1 Be1 51.61(6) 6 13
N3 Be1 Be1 107.04(10) . 13
N1 Be1 Be2 128.28(9) 11 .
N1 Be1 Be2 108.30(8) 10 .
N1 Be1 Be2 47.04(6) 6 .
N3 Be1 Be2 52.30(6) . .
Be1 Be1 Be2 72.70(8) 13 .
N1 Be1 Be1 50.19(7) 11 4
N1 Be1 Be1 124.09(6) 10 4
N1 Be1 Be1 128.23(7) 6 4
N3 Be1 Be1 55.22(3) . 4
Be1 Be1 Be1 162.05(10) 13 4
Be2 Be1 Be1 94.99(5) . 4
N1 Be1 Be1 126.32(6) 11 3
N1 Be1 Be1 46.63(7) 10 3
N1 Be1 Be1 112.21(8) 6 3
N3 Be1 Be1 55.22(3) . 3
Be1 Be1 Be1 75.64(11) 13 3
Be2 Be1 Be1 82.13(5) . 3
Be1 Be1 Be1 90.0 4 3
N1 Be1 Be3 43.71(4) 11 3_655
N1 Be1 Be3 99.06(7) 10 3_655
N1 Be1 Be3 98.23(7) 6 3_655
N3 Be1 Be3 148.86(7) . 3_655
Be1 Be1 Be3 104.03(9) 13 3_655
Be2 Be1 Be3 139.36(8) . 3_655
Be1 Be1 Be3 93.83(6) 4 3_655
Be1 Be1 Be3 137.48(5) 3 3_655
N1 Be1 Be2 99.79(8) 11 13
N1 Be1 Be2 38.53(5) 10 13
N1 Be1 Be2 93.96(7) 6 13
N3 Be1 Be2 140.12(7) . 13
Be1 Be1 Be2 54.94(7) 13 13
Be2 Be1 Be2 127.64(6) . 13
Be1 Be1 Be2 135.60(4) 4 13
Be1 Be1 Be2 84.94(7) 3 13
Be3 Be1 Be2 63.29(5) 3_655 13
N1 Be1 Be1 38.36(5) 11 16_545
N1 Be1 Be1 160.82(11) 10 16_545
N1 Be1 Be1 90.24(6) 6 16_545
N3 Be1 Be1 89.17(8) . 16_545
Be1 Be1 Be1 139.85(9) 13 16_545
Be2 Be1 Be1 90.85(8) . 16_545
Be1 Be1 Be1 50.68(8) 4 16_545
Be1 Be1 Be1 139.44(8) 3 16_545
Be3 Be1 Be1 65.21(4) 3_655 16_545
Be2 Be1 Be1 128.40(7) 13 16_545
N1 Be1 Be1 100.52(6) 11 15
N1 Be1 Be1 94.41(8) 10 15
N1 Be1 Be1 35.87(5) 6 15
N3 Be1 Be1 135.11(10) . 15
Be1 Be1 Be1 53.67(9) 13 15
Be2 Be1 Be1 82.91(8) . 15
Be1 Be1 Be1 139.44(8) 4 15
Be1 Be1 Be1 129.32(8) 3 15
Be3 Be1 Be1 65.21(4) 3_655 15
Be2 Be1 Be1 67.33(7) 13 15
Be1 Be1 Be1 88.775(17) 16_545 15
N1 Be2 N2 126.31(10) 6 15_455
N1 Be2 N2 105.43(9) 6 13
N2 Be2 N2 105.91(8) 15_455 13
N1 Be2 N3 107.33(9) 6 .
N2 Be2 N3 106.16(8) 15_455 .
N2 Be2 N3 103.63(8) 13 .
N1 Be2 Be2 127.42(6) 6 10_556
N2 Be2 Be2 52.67(5) 15_455 10_556
N2 Be2 Be2 54.19(5) 13 10_556
N3 Be2 Be2 123.78(6) . 10_556
N1 Be2 Be3 52.88(6) 6 13
N2 Be2 Be3 137.55(9) 15_455 13
N2 Be2 Be3 52.61(6) 13 13
N3 Be2 Be3 114.08(7) . 13
Be2 Be2 Be3 92.31(6) 10_556 13
N1 Be2 Be2 112.92(9) 6 4
N2 Be2 Be2 120.66(6) 15_455 4
N2 Be2 Be2 49.86(7) 13 4
N3 Be2 Be2 54.01(3) . 4
Be2 Be2 Be2 90.0 10_556 4
Be3 Be2 Be2 76.23(8) 13 4
N1 Be2 Be2 133.81(8) 6 3
N2 Be2 Be2 52.40(7) 15_455 3
N2 Be2 Be2 119.47(6) 13 3
N3 Be2 Be2 54.01(3) . 3
Be2 Be2 Be2 90.0 10_556 3
Be3 Be2 Be2 166.03(8) 13 3
Be2 Be2 Be2 90.0 4 3
N1 Be2 Be1 50.72(6) 6 .
N2 Be2 Be1 136.62(9) 15_455 .
N2 Be2 Be1 116.54(8) 13 .
N3 Be2 Be1 56.63(7) . .
Be2 Be2 Be1 170.66(5) 10_556 .
Be3 Be2 Be1 79.77(8) 13 .
Be2 Be2 Be1 83.35(5) 4 .
Be2 Be2 Be1 96.52(5) 3 .
N1 Be2 Be1 41.09(5) 6 13
N2 Be2 Be1 95.90(7) 15_455 13
N2 Be2 Be1 146.07(8) 13 13
N3 Be2 Be1 94.58(7) . 13
Be2 Be2 Be1 133.95(4) 10_556 13
Be3 Be2 Be1 93.89(6) 13 13
Be2 Be2 Be1 135.71(4) 4 13
Be2 Be2 Be1 94.41(7) 3 13
Be1 Be2 Be1 52.36(6) . 13
N1 Be2 Be3 95.85(7) 6 15_455
N2 Be2 Be3 40.73(5) 15_455 15_455
N2 Be2 Be3 146.05(8) 13 15_455
N3 Be2 Be3 94.61(6) . 15_455
Be2 Be2 Be3 91.87(5) 10_556 15_455
Be3 Be2 Be3 141.75(6) 13 15_455
Be2 Be2 Be3 141.77(6) 4 15_455
Be2 Be2 Be3 51.83(6) 3 15_455
Be1 Be2 Be3 97.41(7) . 15_455
Be1 Be2 Be3 57.49(5) 13 15_455
N1 Be2 Eu1 62.96(5) 6 5
N2 Be2 Eu1 71.12(6) 15_455 5
N2 Be2 Eu1 96.47(6) 13 5
N3 Be2 Eu1 159.57(7) . 5
Be2 Be2 Eu1 71.52(2) 10_556 5
Be3 Be2 Eu1 75.55(4) 13 5
Be2 Be2 Eu1 145.35(6) 4 5
Be2 Be2 Eu1 118.17(7) 3 5
Be1 Be2 Eu1 110.75(6) . 5
Be1 Be2 Eu1 66.10(4) 13 5
Be3 Be2 Eu1 69.87(3) 15_455 5
N1 Be3 N1 118.16(12) 9_565 10
N1 Be3 N2 99.48(4) 9_565 9_565
N1 Be3 N2 118.74(5) 10 9_565
N1 Be3 N2 118.74(5) 9_565 .
N1 Be3 N2 99.48(4) 10 .
N2 Be3 N2 102.17(10) 9_565 .
N1 Be3 Be2 47.70(4) 9_565 14_455
N1 Be3 Be2 135.61(8) 10 14_455
N2 Be3 Be2 51.83(5) 9_565 14_455
N2 Be3 Be2 124.56(8) . 14_455
N1 Be3 Be2 135.61(8) 9_565 13
N1 Be3 Be2 47.70(4) 10 13
N2 Be3 Be2 124.56(8) 9_565 13
N2 Be3 Be2 51.83(5) . 13
Be2 Be3 Be2 175.37(12) 14_455 13
N1 Be3 Be3 120.92(6) 9_565 9_565
N1 Be3 Be3 120.92(6) 10 9_565
N2 Be3 Be3 51.08(5) 9_565 9_565
N2 Be3 Be3 51.08(5) . 9_565
Be2 Be3 Be3 87.69(6) 14_455 9_565
Be2 Be3 Be3 87.69(6) 13 9_565
N1 Be3 Be1 39.80(5) 9_565 4_565
N1 Be3 Be1 94.43(8) 10 4_565
N2 Be3 Be1 138.51(5) 9_565 4_565
N2 Be3 Be1 95.50(4) . 4_565
Be2 Be3 Be1 87.28(6) 14_455 4_565
Be2 Be3 Be1 95.84(6) 13 4_565
Be3 Be3 Be1 132.26(4) 9_565 4_565
N1 Be3 Be1 94.43(8) 9_565 3
N1 Be3 Be1 39.80(5) 10 3
N2 Be3 Be1 95.50(4) 9_565 3
N2 Be3 Be1 138.51(5) . 3
Be2 Be3 Be1 95.84(6) 14_455 3
Be2 Be3 Be1 87.28(6) 13 3
Be3 Be3 Be1 132.26(4) 9_565 3
Be1 Be3 Be1 95.48(9) 4_565 3
N1 Be3 Be2 89.19(4) 9_565 15_455
N1 Be3 Be2 92.74(4) 10 15_455
N2 Be3 Be2 38.54(4) 9_565 15_455
N2 Be3 Be2 137.83(9) . 15_455
Be2 Be3 Be2 51.93(6) 14_455 15_455
Be2 Be3 Be2 127.88(6) 13 15_455
Be3 Be3 Be2 88.13(5) 9_565 15_455
Be1 Be3 Be2 123.76(6) 4_565 15_455
Be1 Be3 Be2 59.22(4) 3 15_455
N1 Be3 Be2 92.74(4) 9_565 16
N1 Be3 Be2 89.19(4) 10 16
N2 Be3 Be2 137.83(9) 9_565 16
N2 Be3 Be2 38.54(4) . 16
Be2 Be3 Be2 127.88(6) 14_455 16
Be2 Be3 Be2 51.93(6) 13 16
Be3 Be3 Be2 88.13(5) 9_565 16
Be1 Be3 Be2 59.22(4) 4_565 16
Be1 Be3 Be2 123.76(6) 3 16
Be2 Be3 Be2 176.26(10) 15_455 16
N1 Be3 Eu1 150.34(4) 9_565 .
N1 Be3 Eu1 57.73(3) 10 .
N2 Be3 Eu1 65.61(4) 9_565 .
N2 Be3 Eu1 90.19(5) . .
Be2 Be3 Eu1 111.69(4) 14_455 .
Be2 Be3 Eu1 66.68(4) 13 .
Be3 Be3 Eu1 70.97(3) 9_565 .
Be1 Be3 Eu1 152.16(6) 4_565 .
Be1 Be3 Eu1 63.53(3) 3 .
Be2 Be3 Eu1 62.92(3) 15_455 .
Be2 Be3 Eu1 115.71(4) 16 .
Be1 N1 Be2 171.87(9) 12 6_554
Be1 N1 Be1 83.18(10) 12 10
Be2 N1 Be1 100.39(8) 6_554 10
Be1 N1 Be1 105.77(7) 12 6_554
Be2 N1 Be1 82.23(8) 6_554 6_554
Be1 N1 Be1 76.61(8) 10 6_554
Be1 N1 Be3 96.49(7) 12 9_565
Be2 N1 Be3 79.43(7) 6_554 9_565
Be1 N1 Be3 175.94(8) 10 9_565
Be1 N1 Be3 107.33(7) 6_554 9_565
Be1 N1 Eu1 86.10(6) 12 .
Be2 N1 Eu1 86.96(6) 6_554 .
Be1 N1 Eu1 84.53(5) 10 .
Be1 N1 Eu1 156.12(6) 6_554 .
Be3 N1 Eu1 91.41(5) 9_565 .
Be2 N2 Be2 74.66(10) 16 7_554
Be2 N2 Be2 119.82(11) 16 6_554
Be2 N2 Be2 77.74(9) 7_554 6_554
Be2 N2 Be2 77.74(9) 16 13
Be2 N2 Be2 119.82(11) 7_554 13
Be2 N2 Be2 71.62(10) 6_554 13
Be2 N2 Be3 161.46(9) 16 9_565
Be2 N2 Be3 100.73(7) 7_554 9_565
Be2 N2 Be3 75.55(6) 6_554 9_565
Be2 N2 Be3 119.05(8) 13 9_565
Be2 N2 Be3 100.73(7) 16 .
Be2 N2 Be3 161.46(9) 7_554 .
Be2 N2 Be3 119.05(8) 6_554 .
Be2 N2 Be3 75.55(6) 13 .
Be3 N2 Be3 77.83(10) 9_565 .
Be2 N2 Eu1 78.13(6) 16 1_565
Be2 N2 Eu1 78.13(6) 7_554 1_565
Be2 N2 Eu1 144.13(5) 6_554 1_565
Be2 N2 Eu1 144.13(5) 13 1_565
Be3 N2 Eu1 83.36(4) 9_565 1_565
Be3 N2 Eu1 83.36(4) . 1_565
Be2 N3 Be2 71.99(6) . 3
Be2 N3 Be2 112.43(12) . 2
Be2 N3 Be2 71.99(6) 3 2
Be2 N3 Be2 71.99(6) . 4
Be2 N3 Be2 112.43(12) 3 4
Be2 N3 Be2 71.99(6) 2 4
Be2 N3 Be1 71.07(6) . .
Be2 N3 Be1 118.77(6) 3 .
Be2 N3 Be1 168.96(6) 2 .
Be2 N3 Be1 100.13(6) 4 .
Be2 N3 Be1 168.96(6) . 2
Be2 N3 Be1 100.13(6) 3 2
Be2 N3 Be1 71.07(6) 2 2
Be2 N3 Be1 118.77(6) 4 2
Be1 N3 Be1 107.57(11) . 2
Be2 N3 Be1 118.77(6) . 4
Be2 N3 Be1 168.96(6) 3 4
Be2 N3 Be1 100.13(6) 2 4
Be2 N3 Be1 71.07(6) 4 4
Be1 N3 Be1 69.57(6) . 4
Be1 N3 Be1 69.57(6) 2 4
Be2 N3 Be1 100.13(6) . 3
Be2 N3 Be1 71.07(6) 3 3
Be2 N3 Be1 118.77(6) 2 3
Be2 N3 Be1 168.96(6) 4 3
Be1 N3 Be1 69.57(6) . 3
Be1 N3 Be1 69.57(6) 2 3
Be1 N3 Be1 107.57(11) 4 3

loop_
_geom_bond_atom_site_label_1
_geom_bond_atom_site_label_2
_geom_bond_distance
_geom_bond_site_symmetry_2
Eu1 N1 2.9186(8) .
Eu1 N1 2.9186(8) 10
Eu1 N1 2.9186(8) 2
Eu1 N1 2.9186(8) 11
Eu1 N1 2.9186(8) 3
Eu1 N1 2.9186(8) 12
Eu1 N1 2.9186(8) 4
Eu1 N1 2.9186(8) 9
Eu1 N2 3.1639(12) 11_455
Eu1 N2 3.1639(12) 3_655
Eu1 N2 3.1639(12) 9_565
Eu1 N2 3.1639(12) 1_545
Be1 N1 1.6399(16) 11
Be1 N1 1.7329(16) 10
Be1 N1 1.7370(16) 6
Be1 N3 1.9630(17) .
Be1 Be1 2.151(3) 13
Be1 Be2 2.2233(19) .
Be1 Be1 2.2398(19) 4
Be1 Be1 2.2398(19) 3
Be1 Be3 2.5457(19) 3_655
Be1 Be2 2.593(2) 13
Be1 Be1 2.693(2) 16_545
Be1 Be1 2.693(2) 15
Be2 N1 1.6423(16) 6
Be2 N2 1.7100(16) 15_455
Be2 N2 1.7723(17) 13
Be2 N3 1.8597(16) .
Be2 Be2 2.074(3) 10_556
Be2 Be3 2.1829(14) 13
Be2 Be2 2.1858(19) 4
Be2 Be2 2.1858(19) 3
Be2 Be3 2.6967(14) 15_455
Be3 N1 1.7705(12) 9_565
Be3 N1 1.7705(12) 10
Be3 N2 1.7910(15) 9_565
Be3 N2 1.7910(15) .
Be3 Be3 2.250(4) 9_565
